data_7125526
loop_
_publ_author_name
'Liu, Cai-Ming'
'Restorp, Per'
'Nordlander, Ebbe'
'Pierpont, Cortlandt G.'

_publ_section_title
;
 Oxo-deficient dioxylene complexes of Mo(vi) containing
 3,6-di-tert-butylcatechol
;
_journal_issue 24
_journal_name_full 'Chemical Communications'
_journal_page_first 2686
_journal_paper_doi 10.1039/b108220e
_journal_year 2001
_chemical_compound_source toluene
_chemical_formula_sum 'C30 H46 Mo O6 S'
_chemical_formula_weight 630.67
_chemical_name_common MoO(DMSO)(3,6-DBCat)2
_space_group_IT_number 2
_space_group_name_Hall '-P 1'
_space_group_name_H-M_alt 'P -1'
_symmetry_cell_setting triclinic
_symmetry_space_group_name_H-M 'P -1'
_atom_sites_solution_hydrogens geom
_atom_sites_solution_primary direct
_atom_sites_solution_secondary difmap
_audit_creation_method SHELXL
_cell_angle_alpha 92.2170(10)
_cell_angle_beta 90.0720(10)
_cell_angle_gamma 93.1140(10)
_cell_formula_units_Z 4
_cell_length_a 12.2701(5)
_cell_length_b 16.7146(7)
_cell_length_c 18.4327(6)
_cell_measurement_reflns_used 578
_cell_measurement_temperature 295(2)
_cell_measurement_theta_max 42.34
_cell_measurement_theta_min 10.11
_cell_volume 3771.9(3)
_computing_data_collection 'SMART CCD'
_computing_structure_refinement 'SHELXL-93 (Sheldrick, 1993)'
_computing_structure_solution 'SHELXS-86 (Sheldrick, 1990)'
_diffrn_ambient_temperature 295(2)
_diffrn_measurement_device 'CCD detector'
_diffrn_measurement_method 'SMART CCD'
_diffrn_radiation_monochromator graphite
_diffrn_radiation_source 'fine-focus sealed tube'
_diffrn_radiation_type MoK\a
_diffrn_radiation_wavelength 0.71073
_diffrn_reflns_av_R_equivalents 0.0512
_diffrn_reflns_av_sigmaI/netI 0.1073
_diffrn_reflns_limit_h_max 13
_diffrn_reflns_limit_h_min -13
_diffrn_reflns_limit_k_max 11
_diffrn_reflns_limit_k_min -18
_diffrn_reflns_limit_l_max 20
_diffrn_reflns_limit_l_min -18
_diffrn_reflns_number 17741
_diffrn_reflns_theta_max 23.31
_diffrn_reflns_theta_min 1.62
_exptl_absorpt_coefficient_mu 0.435
_exptl_absorpt_correction_T_max 0.936
_exptl_absorpt_correction_T_min 0.815
_exptl_absorpt_correction_type empirical
_exptl_crystal_colour 'dark blue'
_exptl_crystal_density_diffrn 1.111
_exptl_crystal_density_meas ?
_exptl_crystal_description 'rhombic needle'
_exptl_crystal_F_000 1328
_exptl_crystal_size_max 0.51
_exptl_crystal_size_mid 0.21
_exptl_crystal_size_min 0.18
_refine_diff_density_max 0.705
_refine_diff_density_min -0.387
_refine_diff_density_rms 0.098
_refine_ls_extinction_method none
_refine_ls_goodness_of_fit_all 1.025
_refine_ls_goodness_of_fit_obs 1.159
_refine_ls_hydrogen_treatment riding
_refine_ls_matrix_type full
_refine_ls_number_parameters 685
_refine_ls_number_reflns 10391
_refine_ls_number_restraints 0
_refine_ls_restrained_S_all 1.025
_refine_ls_restrained_S_obs 1.159
_refine_ls_R_factor_all 0.1240
_refine_ls_R_factor_obs 0.0656
_refine_ls_shift/esd_max 0.111
_refine_ls_shift/esd_mean 0.003
_refine_ls_structure_factor_coef Fsqd
_refine_ls_weighting_details 'w=1/[\s^2^(Fo^2^)+(0.1165P)^2^+0.0000P] where P=(Fo^2^+2Fc^2^)/3'
_refine_ls_weighting_scheme calc
_refine_ls_wR_factor_all 0.2190
_refine_ls_wR_factor_obs 0.1879
_reflns_number_observed 6159
_reflns_number_total 10391
_reflns_observed_criterion >2sigma(I)
_cod_data_source_file b108220e.txt
_cod_data_source_block MoO(DMSO)(3,6-DBCat)2
_cod_depositor_comments
;
The following automatic conversions were performed:

data item '_symmetry_cell_setting' value 'Triclinic' was changed to
'triclinic' in accordance with the
/home/saulius/struct/COD-crude-data/automatic-downloads/DataCite-retrospective/RSC/depositions/lib/dictionaries/cif_core.dic
dictionary named 'cif_core.dic' version 2.4.2 last updated on
2011-04-26.

data item '_exptl_crystal_density_meas' value 'none' was changed to
'?' -- the value is perceived as not measured.

data item '_refine_ls_weighting_scheme' value 'calc
w=1/[\s^2^(Fo^2^)+(0.1165P)^2^+0.0000P] where P=(Fo^2^+2Fc^2^)/3' was
changed to 'calc'. A new data item '_refine_ls_weighting_details' was
created with the value set to
'w=1/[\s^2^(Fo^2^)+(0.1165P)^2^+0.0000P] where P=(Fo^2^+2Fc^2^)/3'.

Automatic conversion script
Id: cif_fix_values 6909 2019-04-08 15:41:33Z antanas 
;
_cod_original_sg_symbol_H-M P-1
_cod_database_code 7125526

loop_
_symmetry_equiv_pos_as_xyz
'x, y, z'
'-x, -y, -z'

loop_
_atom_site_aniso_label
_atom_site_aniso_U_11
_atom_site_aniso_U_22
_atom_site_aniso_U_33
_atom_site_aniso_U_23
_atom_site_aniso_U_13
_atom_site_aniso_U_12
Mo1 0.0559(5) 0.0590(5) 0.0494(4) 0.0006(4) 0.0046(4) 0.0047(4)
Mo2 0.0542(5) 0.0559(5) 0.0460(4) 0.0077(3) 0.0006(3) 0.0087(4)
O12 0.074(4) 0.065(4) 0.070(4) 0.012(3) 0.021(3) 0.018(3)
O9 0.055(3) 0.062(3) 0.046(3) 0.011(3) 0.007(3) 0.010(3)
O10 0.057(4) 0.073(4) 0.055(3) 0.009(3) 0.006(3) 0.018(3)
O7 0.066(4) 0.061(4) 0.050(3) 0.010(3) -0.003(3) -0.006(3)
O8 0.045(3) 0.057(3) 0.044(3) 0.013(3) -0.005(2) 0.003(3)
O4 0.060(4) 0.055(3) 0.053(3) -0.001(3) -0.002(3) 0.003(3)
O1 0.055(3) 0.063(4) 0.055(3) 0.000(3) 0.006(3) 0.013(3)
O6 0.056(4) 0.073(4) 0.066(4) 0.008(3) -0.010(3) 0.004(3)
O2 0.063(4) 0.071(4) 0.053(3) 0.003(3) 0.006(3) 0.000(3)
O11 0.085(4) 0.065(4) 0.059(3) 0.010(3) -0.003(3) -0.002(3)
O5 0.080(4) 0.066(4) 0.058(3) 0.003(3) 0.010(3) 0.003(3)
C15 0.056(5) 0.062(6) 0.046(5) -0.013(4) -0.001(4) -0.003(5)
C33 0.038(5) 0.064(6) 0.051(5) 0.002(4) -0.008(4) 0.010(4)
C34 0.056(5) 0.073(6) 0.050(5) 0.005(5) -0.002(4) 0.015(5)
C47 0.047(5) 0.058(5) 0.053(5) 0.009(4) -0.009(4) 0.009(4)
C17 0.067(6) 0.049(5) 0.053(5) 0.001(4) 0.019(4) 0.005(4)
C37 0.067(6) 0.055(6) 0.071(6) 0.006(5) -0.003(5) 0.012(5)
C51 0.064(6) 0.057(5) 0.054(5) 0.006(4) -0.006(4) 0.003(5)
C16 0.055(5) 0.062(6) 0.050(5) 0.006(4) 0.017(4) 0.011(5)
C11 0.074(7) 0.078(7) 0.058(6) -0.004(5) -0.011(5) 0.012(5)
C48 0.055(6) 0.066(6) 0.072(6) 0.015(5) 0.002(5) 0.018(5)
C49 0.063(6) 0.070(7) 0.096(7) 0.001(6) -0.003(6) 0.026(5)
C19 0.083(7) 0.099(8) 0.046(5) -0.005(5) -0.026(5) 0.024(6)
C38 0.079(7) 0.086(7) 0.051(5) 0.013(5) 0.005(5) 0.001(6)
C8 0.118(10) 0.097(9) 0.103(9) 0.014(7) 0.005(7) 0.001(8)
C2 0.047(5) 0.080(7) 0.046(5) 0.000(5) 0.001(4) 0.017(5)
C1 0.056(5) 0.069(6) 0.045(5) 0.006(5) 0.001(4) 0.019(5)
C6 0.058(6) 0.094(7) 0.050(5) 0.001(5) -0.001(4) 0.022(5)
C12 0.079(8) 0.102(8) 0.086(7) 0.000(6) -0.001(6) -0.007(6)
C23 0.069(7) 0.095(8) 0.115(8) -0.009(7) -0.015(6) -0.006(6)
C3 0.061(6) 0.102(8) 0.053(6) 0.020(6) 0.002(5) 0.006(6)
C32 0.051(5) 0.051(5) 0.058(5) 0.005(4) -0.006(4) 0.010(4)
C42 0.086(8) 0.066(7) 0.107(8) 0.016(6) -0.022(7) -0.010(6)
C21 0.076(7) 0.052(5) 0.071(6) -0.011(5) -0.011(5) -0.011(5)
C36 0.088(8) 0.070(7) 0.084(7) -0.014(6) -0.007(6) -0.003(6)
C50 0.073(7) 0.060(6) 0.079(6) 0.020(5) -0.010(5) 0.017(5)
C7 0.070(7) 0.102(8) 0.065(6) 0.018(6) 0.006(5) -0.004(6)
C20 0.053(6) 0.076(7) 0.054(5) -0.007(5) -0.010(4) 0.010(5)
C5 0.075(7) 0.101(8) 0.058(6) -0.010(6) 0.002(5) 0.014(6)
C46 0.051(5) 0.063(6) 0.047(5) 0.007(4) -0.010(4) 0.010(4)
C35 0.086(7) 0.094(8) 0.053(6) -0.010(6) -0.004(5) 0.002(6)
C4 0.062(6) 0.135(10) 0.051(6) 0.014(7) 0.010(5) 0.019(7)
C40 0.066(7) 0.109(9) 0.097(8) 0.018(6) 0.024(6) -0.005(6)
C61 0.062(8) 0.139(12) 0.293(19) 0.123(13) 0.007(10) 0.008(8)
C39 0.087(7) 0.079(7) 0.082(7) 0.017(6) -0.005(6) 0.003(6)
C43 0.169(13) 0.073(8) 0.145(11) 0.052(8) 0.000(10) 0.005(8)
C18 0.096(8) 0.061(6) 0.078(7) 0.019(5) 0.017(6) 0.031(6)
O3 0.059(4) 0.064(4) 0.054(3) -0.008(3) -0.008(3) 0.006(3)
C56 0.072(7) 0.067(6) 0.067(6) 0.014(5) 0.000(5) 0.009(5)
C25 0.086(8) 0.111(9) 0.077(7) -0.012(7) -0.024(6) 0.033(7)
C52 0.062(7) 0.114(9) 0.101(8) 0.012(7) 0.002(6) 0.029(7)
C14 0.098(8) 0.086(7) 0.090(7) -0.001(6) -0.007(6) 0.023(6)
C57 0.146(10) 0.082(7) 0.061(6) 0.006(6) 0.015(6) 0.010(7)
C22 0.132(10) 0.057(6) 0.100(8) -0.009(6) -0.003(7) -0.005(6)
C45 0.188(14) 0.099(9) 0.129(10) 0.007(8) -0.036(10) -0.063(10)
C55 0.113(10) 0.154(12) 0.127(10) 0.025(9) 0.036(8) 0.070(9)
C41 0.148(11) 0.126(10) 0.050(6) 0.017(6) 0.007(6) -0.021(8)
C58 0.081(7) 0.081(7) 0.108(8) 0.029(6) 0.008(6) 0.004(6)
C26 0.121(10) 0.193(14) 0.079(7) -0.057(8) -0.024(7) 0.045(10)
C24 0.157(11) 0.089(8) 0.062(6) 0.002(6) -0.018(7) -0.022(8)
C9 0.148(12) 0.170(13) 0.094(9) 0.043(9) 0.031(8) -0.037(10)
C13 0.138(10) 0.097(8) 0.075(7) -0.031(6) -0.003(7) 0.017(7)
C53 0.132(11) 0.215(16) 0.089(9) -0.012(9) 0.027(8) 0.083(11)
C59 0.117(9) 0.105(9) 0.093(8) 0.045(7) 0.000(7) 0.014(7)
C10 0.101(9) 0.134(11) 0.115(9) 0.021(8) -0.006(8) -0.042(8)
C44 0.091(8) 0.102(9) 0.126(10) 0.038(8) 0.010(8) -0.027(7)
C28 0.156(13) 0.184(14) 0.118(10) -0.044(10) -0.079(9) 0.069(11)
C54 0.090(9) 0.154(13) 0.157(12) 0.030(10) 0.050(8) 0.028(9)
C27 0.076(8) 0.143(11) 0.145(11) -0.060(9) -0.032(8) 0.001(8)
C31 0.095(9) 0.130(11) 0.175(13) 0.038(10) 0.043(9) 0.046(8)
C62 0.184(14) 0.161(14) 0.122(10) 0.006(9) 0.092(10) 0.040(11)
C30 0.252(18) 0.116(11) 0.160(12) 0.054(10) -0.136(13) -0.086(11)
S1 0.075(2) 0.061(2) 0.108(2) 0.0127(15) -0.0236(15) 0.0045(13)
S2 0.072(2) 0.072(2) 0.119(2) 0.038(2) 0.027(2) 0.0210(14)

loop_
_atom_site_label
_atom_site_type_symbol
_atom_site_fract_x
_atom_site_fract_y
_atom_site_fract_z
_atom_site_U_iso_or_equiv
_atom_site_thermal_displace_type
_atom_site_occupancy
_atom_site_calc_flag
_atom_site_refinement_flags
Mo1 Mo 0.50860(6) 0.06726(4) 0.33021(4) 0.0547(3) Uani 1 d .
Mo2 Mo 0.96952(6) -0.14992(4) 0.38157(4) 0.0517(3) Uani 1 d .
O12 O 0.8243(5) -0.1091(3) 0.4264(3) 0.069(2) Uani 1 d .
O9 O 0.9757(4) -0.2128(3) 0.4693(2) 0.0535(14) Uani 1 d .
O10 O 1.0945(4) -0.2125(3) 0.3609(3) 0.0607(15) Uani 1 d .
O7 O 0.8682(4) -0.2448(3) 0.3422(3) 0.0591(15) Uani 1 d .
O8 O 0.9545(4) -0.1305(3) 0.2785(2) 0.0482(13) Uani 1 d .
O4 O 0.5005(4) 0.1750(3) 0.3742(3) 0.0559(14) Uani 1 d .
O1 O 0.5295(4) -0.0127(3) 0.2528(3) 0.0573(14) Uani 1 d .
O6 O 0.6513(4) 0.0623(3) 0.3908(3) 0.065(2) Uani 1 d .
O2 O 0.6107(4) 0.1254(3) 0.2557(3) 0.0626(15) Uani 1 d .
O11 O 1.0258(5) -0.0563(3) 0.3961(3) 0.069(2) Uani 1 d .
O5 O 0.4502(5) -0.0027(3) 0.3839(3) 0.068(2) Uani 1 d .
C15 C 0.3726(7) 0.1856(5) 0.2818(4) 0.055(2) Uani 1 d .
C33 C 0.9099(6) -0.1882(5) 0.2338(4) 0.051(2) Uani 1 d .
C34 C 0.9127(7) -0.1847(5) 0.1571(4) 0.059(2) Uani 1 d .
C47 C 1.1057(6) -0.2782(5) 0.4028(4) 0.052(2) Uani 1 d .
C17 C 0.4469(7) 0.3094(5) 0.3455(4) 0.056(2) Uani 1 d .
C37 C 0.8023(7) -0.3170(5) 0.2331(5) 0.064(2) Uani 1 d .
C51 C 1.0386(7) -0.3393(5) 0.5130(4) 0.058(2) Uani 1 d .
C16 C 0.4411(7) 0.2264(5) 0.3343(4) 0.055(2) Uani 1 d .
C11 C 0.5216(8) -0.1283(6) 0.1273(5) 0.070(3) Uani 1 d .
C48 C 1.1786(7) -0.3355(5) 0.3867(5) 0.063(2) Uani 1 d .
C49 C 1.1789(7) -0.3948(6) 0.4354(5) 0.075(3) Uani 1 d .
H49A H 1.2259(7) -0.4360(6) 0.4274(5) 0.091 Uiso 1 calc R
C19 C 0.3068(8) 0.3058(7) 0.2488(4) 0.076(3) Uani 1 d .
H19A H 0.2607(8) 0.3344(7) 0.2207(4) 0.091 Uiso 1 calc R
C38 C 0.9704(8) -0.1154(6) 0.1195(4) 0.072(3) Uani 1 d .
C8 C 0.6316(10) 0.2641(7) 0.1474(6) 0.106(4) Uani 1 d .
H8A H 0.5766(10) 0.2565(7) 0.1102(6) 0.159 Uiso 1 calc R
H8B H 0.6618(10) 0.3183(7) 0.1476(6) 0.159 Uiso 1 calc R
H8C H 0.5995(10) 0.2537(7) 0.1938(6) 0.159 Uiso 1 calc R
C2 C 0.6209(6) 0.0875(6) 0.1920(4) 0.057(2) Uani 1 d .
C1 C 0.5747(7) 0.0081(5) 0.1896(4) 0.056(2) Uani 1 d .
C6 C 0.5751(7) -0.0453(6) 0.1287(5) 0.067(2) Uani 1 d .
C12 C 0.4006(8) -0.1226(6) 0.1405(5) 0.089(3) Uani 1 d .
H12A H 0.3659(8) -0.1755(6) 0.1397(5) 0.134 Uiso 1 calc R
H12B H 0.3697(8) -0.0923(6) 0.1032(5) 0.134 Uiso 1 calc R
H12C H 0.3894(8) -0.0965(6) 0.1870(5) 0.134 Uiso 1 calc R
C23 C 0.6442(8) 0.3413(6) 0.3760(6) 0.094(3) Uani 1 d .
H23A H 0.6545(8) 0.3614(6) 0.3283(6) 0.140 Uiso 1 calc R
H23B H 0.6572(8) 0.2851(6) 0.3751(6) 0.140 Uiso 1 calc R
H23C H 0.6943(8) 0.3696(6) 0.4092(6) 0.140 Uiso 1 calc R
C3 C 0.6740(7) 0.1210(6) 0.1321(5) 0.072(3) Uani 1 d .
C32 C 0.8586(6) -0.2520(5) 0.2714(4) 0.053(2) Uani 1 d .
C42 C 0.7439(9) -0.3843(6) 0.2730(6) 0.086(3) Uani 1 d .
C21 C 0.5281(8) 0.3536(5) 0.4005(5) 0.067(2) Uani 1 d .
C36 C 0.8060(8) -0.3142(6) 0.1580(6) 0.081(3) Uani 1 d .
H36A H 0.7723(8) -0.3566(6) 0.1307(6) 0.098 Uiso 1 calc R
C50 C 1.1120(7) -0.3968(5) 0.4968(5) 0.069(3) Uani 1 d .
H50A H 1.1173(7) -0.4388(5) 0.5281(5) 0.083 Uiso 1 calc R
C7 C 0.7197(8) 0.2078(7) 0.1326(5) 0.079(3) Uani 1 d .
C20 C 0.3043(7) 0.2255(6) 0.2390(4) 0.061(2) Uani 1 d .
C5 C 0.6281(8) -0.0105(7) 0.0699(5) 0.078(3) Uani 1 d .
H5B H 0.6320(8) -0.0408(7) 0.0267(5) 0.094 Uiso 1 calc R
C46 C 1.0378(6) -0.2793(5) 0.4629(4) 0.053(2) Uani 1 d .
C35 C 0.8580(8) -0.2508(6) 0.1206(5) 0.078(3) Uani 1 d .
H35A H 0.8561(8) -0.2527(6) 0.0701(5) 0.094 Uiso 1 calc R
C4 C 0.6757(8) 0.0673(8) 0.0726(5) 0.082(3) Uani 1 d .
H4A H 0.7115(8) 0.0847(8) 0.0312(5) 0.099 Uiso 1 calc R
C40 C 1.0937(7) -0.1139(6) 0.1377(5) 0.091(3) Uani 1 d .
H40A H 1.1224(7) -0.1641(6) 0.1222(5) 0.136 Uiso 1 calc R
H40B H 1.1040(7) -0.1056(6) 0.1891(5) 0.136 Uiso 1 calc R
H40C H 1.1313(7) -0.0711(6) 0.1130(5) 0.136 Uiso 1 calc R
C61 C 0.6172(9) -0.1279(8) 0.4434(9) 0.162(7) Uani 1 d .
H61A H 0.5999(9) -0.1488(8) 0.3952(9) 0.242 Uiso 1 calc R
H61B H 0.6206(9) -0.0703(8) 0.4438(9) 0.242 Uiso 1 calc R
H61C H 0.5619(9) -0.1464(8) 0.4764(9) 0.242 Uiso 1 calc R
C39 C 0.9239(8) -0.0365(6) 0.1436(5) 0.082(3) Uani 1 d .
H39A H 0.9615(8) 0.0066(6) 0.1192(5) 0.123 Uiso 1 calc R
H39B H 0.9331(8) -0.0282(6) 0.1951(5) 0.123 Uiso 1 calc R
H39C H 0.8476(8) -0.0379(6) 0.1317(5) 0.123 Uiso 1 calc R
C43 C 0.8284(11) -0.4268(6) 0.3161(7) 0.128(5) Uani 1 d .
H43A H 0.8666(11) -0.3887(6) 0.3486(7) 0.192 Uiso 1 calc R
H43B H 0.8795(11) -0.4502(6) 0.2832(7) 0.192 Uiso 1 calc R
H43C H 0.7923(11) -0.4681(6) 0.3434(7) 0.192 Uiso 1 calc R
C18 C 0.3746(8) 0.3477(6) 0.2984(5) 0.077(3) Uani 1 d .
H18A H 0.3732(8) 0.4033(6) 0.3014(5) 0.092 Uiso 1 calc R
O3 O 0.3829(4) 0.1053(3) 0.2792(3) 0.0591(14) Uani 1 d .
C56 C 0.9622(8) -0.3406(5) 0.5795(5) 0.068(2) Uani 1 d .
C25 C 0.2322(9) 0.1801(7) 0.1844(6) 0.091(3) Uani 1 d .
C52 C 1.2518(9) -0.3332(7) 0.3232(6) 0.092(3) Uani 1 d .
C14 C 0.5722(9) -0.1753(6) 0.1859(5) 0.091(3) Uani 1 d .
H14A H 0.5385(9) -0.2285(6) 0.1854(5) 0.136 Uiso 1 calc R
H14B H 0.5612(9) -0.1491(6) 0.2323(5) 0.136 Uiso 1 calc R
H14C H 0.6490(9) -0.1782(6) 0.1770(5) 0.136 Uiso 1 calc R
C57 C 0.9744(10) -0.2630(6) 0.6264(5) 0.096(3) Uani 1 d .
H57A H 0.9256(10) -0.2664(6) 0.6669(5) 0.144 Uiso 1 calc R
H57B H 0.9570(10) -0.2185(6) 0.5978(5) 0.144 Uiso 1 calc R
H57C H 1.0482(10) -0.2553(6) 0.6437(5) 0.144 Uiso 1 calc R
C22 C 0.5121(9) 0.4441(5) 0.4046(6) 0.097(3) Uani 1 d .
H22A H 0.4390(9) 0.4534(5) 0.4201(6) 0.146 Uiso 1 calc R
H22B H 0.5242(9) 0.4657(5) 0.3576(6) 0.146 Uiso 1 calc R
H22C H 0.5630(9) 0.4699(5) 0.4388(6) 0.146 Uiso 1 calc R
C45 C 0.6871(11) -0.4468(7) 0.2231(7) 0.141(6) Uani 1 d .
H45A H 0.7388(11) -0.4680(7) 0.1895(7) 0.212 Uiso 1 calc R
H45B H 0.6304(11) -0.4229(7) 0.1969(7) 0.212 Uiso 1 calc R
H45C H 0.6557(11) -0.4893(7) 0.2513(7) 0.212 Uiso 1 calc R
C55 C 1.3257(10) -0.4056(8) 0.3157(6) 0.129(5) Uani 1 d .
H55A H 1.3708(10) -0.4002(8) 0.2735(6) 0.193 Uiso 1 calc R
H55B H 1.2809(10) -0.4544(8) 0.3110(6) 0.193 Uiso 1 calc R
H55C H 1.3711(10) -0.4068(8) 0.3581(6) 0.193 Uiso 1 calc R
C41 C 0.9565(10) -0.1266(7) 0.0354(5) 0.109(4) Uani 1 d .
H41A H 0.9857(10) -0.1764(7) 0.0193(5) 0.163 Uiso 1 calc R
H41B H 0.9949(10) -0.0831(7) 0.0121(5) 0.163 Uiso 1 calc R
H41C H 0.8804(10) -0.1272(7) 0.0230(5) 0.163 Uiso 1 calc R
C58 C 0.8452(8) -0.3554(6) 0.5482(6) 0.089(3) Uani 1 d .
H58A H 0.8410(8) -0.4044(6) 0.5193(6) 0.134 Uiso 1 calc R
H58B H 0.8283(8) -0.3116(6) 0.5186(6) 0.134 Uiso 1 calc R
H58C H 0.7939(8) -0.3592(6) 0.5874(6) 0.134 Uiso 1 calc R
C26 C 0.3057(10) 0.1351(8) 0.1275(5) 0.131(5) Uani 1 d .
H26A H 0.2599(10) 0.1059(8) 0.0922(5) 0.197 Uiso 1 calc R
H26B H 0.3493(10) 0.0986(8) 0.1521(5) 0.197 Uiso 1 calc R
H26C H 0.3525(10) 0.1736(8) 0.1035(5) 0.197 Uiso 1 calc R
C24 C 0.5102(10) 0.3220(6) 0.4763(5) 0.104(4) Uani 1 d .
H24A H 0.4366(10) 0.3301(6) 0.4913(5) 0.155 Uiso 1 calc R
H24B H 0.5600(10) 0.3502(6) 0.5098(5) 0.155 Uiso 1 calc R
H24C H 0.5229(10) 0.2658(6) 0.4756(5) 0.155 Uiso 1 calc R
C9 C 0.7735(10) 0.2314(8) 0.0625(6) 0.138(5) Uani 1 d .
H9A H 0.7216(10) 0.2241(8) 0.0235(6) 0.207 Uiso 1 calc R
H9B H 0.8340(10) 0.1985(8) 0.0528(6) 0.207 Uiso 1 calc R
H9C H 0.7993(10) 0.2867(8) 0.0665(6) 0.207 Uiso 1 calc R
C13 C 0.5452(10) -0.1737(6) 0.0557(5) 0.104(4) Uani 1 d .
H13A H 0.5103(10) -0.2265(6) 0.0560(5) 0.156 Uiso 1 calc R
H13B H 0.6225(10) -0.1776(6) 0.0503(5) 0.156 Uiso 1 calc R
H13C H 0.5174(10) -0.1453(6) 0.0160(5) 0.156 Uiso 1 calc R
C53 C 1.1827(10) -0.3295(9) 0.2542(6) 0.143(6) Uani 1 d .
H53A H 1.2297(10) -0.3280(9) 0.2127(6) 0.214 Uiso 1 calc R
H53B H 1.1418(10) -0.2821(9) 0.2568(6) 0.214 Uiso 1 calc R
H53C H 1.1334(10) -0.3760(9) 0.2500(6) 0.214 Uiso 1 calc R
C59 C 0.9815(9) -0.4138(6) 0.6277(6) 0.104(4) Uani 1 d .
H59A H 0.9739(9) -0.4625(6) 0.5983(6) 0.156 Uiso 1 calc R
H59B H 0.9287(9) -0.4154(6) 0.6661(6) 0.156 Uiso 1 calc R
H59C H 1.0536(9) -0.4082(6) 0.6481(6) 0.156 Uiso 1 calc R
C10 C 0.8039(9) 0.2205(7) 0.1907(6) 0.118(4) Uani 1 d .
H10A H 0.8613(9) 0.1845(7) 0.1818(6) 0.177 Uiso 1 calc R
H10B H 0.7713(9) 0.2102(7) 0.2370(6) 0.177 Uiso 1 calc R
H10C H 0.8336(9) 0.2748(7) 0.1908(6) 0.177 Uiso 1 calc R
C44 C 0.6595(9) -0.3530(7) 0.3244(6) 0.106(4) Uani 1 d .
H44A H 0.6932(9) -0.3129(7) 0.3571(6) 0.160 Uiso 1 calc R
H44B H 0.6283(9) -0.3964(7) 0.3517(6) 0.160 Uiso 1 calc R
H44C H 0.6030(9) -0.3299(7) 0.2973(6) 0.160 Uiso 1 calc R
C28 C 0.1571(11) 0.2387(9) 0.1462(6) 0.152(6) Uani 1 d .
H28A H 0.1112(11) 0.2090(9) 0.1113(6) 0.228 Uiso 1 calc R
H28B H 0.2015(11) 0.2785(9) 0.1220(6) 0.228 Uiso 1 calc R
H28C H 0.1125(11) 0.2645(9) 0.1819(6) 0.228 Uiso 1 calc R
C54 C 1.3276(10) -0.2592(8) 0.3268(7) 0.132(5) Uani 1 d .
H54A H 1.3741(10) -0.2591(8) 0.2850(7) 0.198 Uiso 1 calc R
H54B H 1.3713(10) -0.2590(8) 0.3700(7) 0.198 Uiso 1 calc R
H54C H 1.2855(10) -0.2124(8) 0.3277(7) 0.198 Uiso 1 calc R
C27 C 0.1576(9) 0.1194(8) 0.2239(7) 0.123(5) Uani 1 d .
H27A H 0.1109(9) 0.0899(8) 0.1893(7) 0.185 Uiso 1 calc R
H27B H 0.1138(9) 0.1474(8) 0.2586(7) 0.185 Uiso 1 calc R
H27C H 0.2013(9) 0.0830(8) 0.2485(7) 0.185 Uiso 1 calc R
C31 C 0.8383(9) 0.0620(8) 0.3225(7) 0.131(5) Uani 1 d .
H31A H 0.8110(9) 0.0648(8) 0.2739(7) 0.197 Uiso 1 calc R
H31B H 0.8369(9) 0.0070(8) 0.3359(7) 0.197 Uiso 1 calc R
H31C H 0.9119(9) 0.0845(8) 0.3249(7) 0.197 Uiso 1 calc R
C62 C 0.7567(12) -0.1137(8) 0.5608(7) 0.154(6) Uani 1 d .
H62A H 0.8244(12) -0.1275(8) 0.5818(7) 0.232 Uiso 1 calc R
H62B H 0.6972(12) -0.1326(8) 0.5905(7) 0.232 Uiso 1 calc R
H62C H 0.7559(12) -0.0565(8) 0.5579(7) 0.232 Uiso 1 calc R
C30 C 0.8181(13) 0.1034(7) 0.4629(7) 0.178(8) Uani 1 d .
H30A H 0.7824(13) 0.1301(7) 0.5025(7) 0.267 Uiso 1 calc R
H30B H 0.8923(13) 0.1245(7) 0.4598(7) 0.267 Uiso 1 calc R
H30C H 0.8172(13) 0.0470(7) 0.4708(7) 0.267 Uiso 1 calc R
S1 S 0.7525(2) 0.11881(15) 0.3852(2) 0.0811(8) Uani 1 d .
S2 S 0.7423(2) -0.1605(2) 0.4697(2) 0.0865(8) Uani 1 d .

loop_
_atom_type_symbol
_atom_type_description
_atom_type_scat_dispersion_real
_atom_type_scat_dispersion_imag
_atom_type_scat_source
C C 0.0033 0.0016 'International Tables Vol C Tables 4.2.6.8 and 6.1.1.4'
H H 0.0000 0.0000 'International Tables Vol C Tables 4.2.6.8 and 6.1.1.4'
O O 0.0106 0.0060 'International Tables Vol C Tables 4.2.6.8 and 6.1.1.4'
S S 0.1246 0.1234 'International Tables Vol C Tables 4.2.6.8 and 6.1.1.4'
Mo Mo -1.6832 0.6857 'International Tables Vol C Tables 4.2.6.8 and 6.1.1.4'

loop_
_geom_angle_atom_site_label_1
_geom_angle_atom_site_label_2
_geom_angle_atom_site_label_3
_geom_angle
O5 Mo1 O1 91.5(2)
O5 Mo1 O3 102.4(3)
O1 Mo1 O3 90.6(2)
O5 Mo1 O4 111.3(2)
O1 Mo1 O4 156.5(2)
O3 Mo1 O4 78.9(2)
O5 Mo1 O6 88.2(2)
O1 Mo1 O6 102.1(2)
O3 Mo1 O6 163.3(2)
O4 Mo1 O6 85.3(2)
O5 Mo1 O2 162.7(3)
O1 Mo1 O2 75.1(2)
O3 Mo1 O2 88.8(2)
O4 Mo1 O2 83.6(2)
O6 Mo1 O2 84.1(2)
O11 Mo2 O10 103.1(3)
O11 Mo2 O8 90.2(2)
O10 Mo2 O8 90.0(2)
O11 Mo2 O9 111.5(2)
O10 Mo2 O9 78.8(2)
O8 Mo2 O9 157.3(2)
O11 Mo2 O7 161.3(2)
O10 Mo2 O7 89.5(2)
O8 Mo2 O7 75.8(2)
O9 Mo2 O7 84.3(2)
O11 Mo2 O12 87.9(3)
O10 Mo2 O12 162.8(2)
O8 Mo2 O12 103.3(2)
O9 Mo2 O12 84.8(2)
O7 Mo2 O12 83.5(2)
S2 O12 Mo2 124.6(3)
C46 O9 Mo2 115.0(4)
C47 O10 Mo2 116.2(5)
C32 O7 Mo2 115.8(5)
C33 O8 Mo2 119.6(4)
C16 O4 Mo1 114.5(5)
C1 O1 Mo1 120.8(5)
S1 O6 Mo1 125.7(3)
C2 O2 Mo1 115.7(5)
O3 C15 C20 125.3(7)
O3 C15 C16 113.1(7)
C20 C15 C16 121.6(8)
O8 C33 C32 112.7(7)
O8 C33 C34 123.3(7)
C32 C33 C34 124.0(8)
C35 C34 C33 113.9(8)
C35 C34 C38 124.4(8)
C33 C34 C38 121.8(8)
C48 C47 O10 122.7(7)
C48 C47 C46 123.8(8)
O10 C47 C46 113.5(7)
C16 C17 C18 112.0(8)
C16 C17 C21 122.6(8)
C18 C17 C21 125.3(8)
C36 C37 C32 115.4(8)
C36 C37 C42 123.5(9)
C32 C37 C42 121.1(8)
C50 C51 C46 113.7(8)
C50 C51 C56 124.1(8)
C46 C51 C56 122.2(8)
O4 C16 C17 123.7(8)
O4 C16 C15 112.8(7)
C17 C16 C15 123.5(8)
C6 C11 C14 108.9(7)
C6 C11 C12 109.0(8)
C14 C11 C12 110.3(8)
C6 C11 C13 110.8(8)
C14 C11 C13 105.5(8)
C12 C11 C13 112.2(8)
C49 C48 C47 113.9(8)
C49 C48 C52 122.6(9)
C47 C48 C52 123.5(8)
C48 C49 C50 123.3(9)
C20 C19 C18 123.1(9)
C39 C38 C34 110.8(7)
C39 C38 C40 110.1(8)
C34 C38 C40 108.9(7)
C39 C38 C41 108.5(8)
C34 C38 C41 110.2(8)
C40 C38 C41 108.3(8)
O2 C2 C3 124.2(9)
O2 C2 C1 113.7(7)
C3 C2 C1 122.1(8)
O1 C1 C6 122.1(8)
O1 C1 C2 112.8(7)
C6 C1 C2 125.2(8)
C5 C6 C1 111.6(9)
C5 C6 C11 124.8(8)
C1 C6 C11 123.6(8)
C4 C3 C2 112.3(9)
C4 C3 C7 124.9(9)
C2 C3 C7 122.8(9)
O7 C32 C33 114.4(7)
O7 C32 C37 124.9(8)
C33 C32 C37 120.7(7)
C45 C42 C44 107.3(10)
C45 C42 C37 113.4(9)
C44 C42 C37 111.5(9)
C45 C42 C43 107.0(10)
C44 C42 C43 109.1(10)
C37 C42 C43 108.4(8)
C23 C21 C24 110.1(9)
C23 C21 C22 107.9(8)
C24 C21 C22 107.9(8)
C23 C21 C17 109.4(7)
C24 C21 C17 110.4(7)
C22 C21 C17 111.1(8)
C37 C36 C35 123.7(9)
C51 C50 C49 122.8(8)
C10 C7 C8 108.7(10)
C10 C7 C9 106.9(9)
C8 C7 C9 107.2(9)
C10 C7 C3 109.2(9)
C8 C7 C3 110.7(8)
C9 C7 C3 114.0(9)
C19 C20 C15 116.7(8)
C19 C20 C25 123.2(9)
C15 C20 C25 120.1(9)
C6 C5 C4 123.4(9)
O9 C46 C47 112.9(7)
O9 C46 C51 124.6(7)
C47 C46 C51 122.4(8)
C34 C35 C36 122.3(8)
C3 C4 C5 125.4(9)
C19 C18 C17 123.0(8)
C15 O3 Mo1 116.2(5)
C57 C56 C51 112.3(7)
C57 C56 C58 112.0(8)
C51 C56 C58 105.6(7)
C57 C56 C59 109.4(8)
C51 C56 C59 111.6(8)
C58 C56 C59 105.7(8)
C20 C25 C27 108.8(8)
C20 C25 C28 110.1(9)
C27 C25 C28 107.4(10)
C20 C25 C26 109.0(9)
C27 C25 C26 110.2(10)
C28 C25 C26 111.2(9)
C48 C52 C54 111.1(10)
C48 C52 C53 109.0(8)
C54 C52 C53 107.1(11)
C48 C52 C55 114.0(9)
C54 C52 C55 106.2(9)
C53 C52 C55 109.3(10)
O6 S1 C30 101.9(5)
O6 S1 C31 102.0(5)
C30 S1 C31 98.7(8)
O12 S2 C61 103.4(4)
O12 S2 C62 101.9(5)
C61 S2 C62 101.2(7)

loop_
_geom_bond_atom_site_label_1
_geom_bond_atom_site_label_2
_geom_bond_distance
Mo1 O5 1.692(5)
Mo1 O1 1.944(5)
Mo1 O3 1.953(5)
Mo1 O4 1.953(5)
Mo1 O6 2.083(5)
Mo1 O2 2.092(5)
Mo2 O11 1.688(5)
Mo2 O10 1.933(5)
Mo2 O8 1.951(4)
Mo2 O9 1.966(5)
Mo2 O7 2.070(5)
Mo2 O12 2.101(5)
O12 S2 1.532(6)
O9 C46 1.384(9)
O10 C47 1.380(9)
O7 C32 1.310(9)
O8 C33 1.336(8)
O4 C16 1.389(9)
O1 C1 1.341(9)
O6 S1 1.525(6)
O2 C2 1.322(9)
C15 O3 1.354(9)
C15 C20 1.368(11)
C15 C16 1.411(10)
C33 C32 1.414(10)
C33 C34 1.419(10)
C34 C35 1.408(12)
C34 C38 1.517(12)
C47 C48 1.370(11)
C47 C46 1.387(11)
C17 C16 1.393(11)
C17 C18 1.433(12)
C17 C21 1.557(11)
C37 C36 1.388(12)
C37 C32 1.419(11)
C37 C42 1.515(12)
C51 C50 1.377(12)
C51 C46 1.388(10)
C51 C56 1.545(12)
C11 C6 1.502(12)
C11 C14 1.511(12)
C11 C12 1.513(12)
C11 C13 1.532(12)
C48 C49 1.362(11)
C48 C52 1.477(13)
C49 C50 1.400(12)
C19 C20 1.346(12)
C19 C18 1.379(12)
C38 C39 1.516(12)
C38 C40 1.548(12)
C38 C41 1.563(11)
C8 C7 1.489(14)
C2 C3 1.403(11)
C2 C1 1.413(11)
C1 C6 1.407(11)
C6 C5 1.394(12)
C23 C21 1.517(12)
C3 C4 1.390(13)
C3 C7 1.527(13)
C42 C45 1.506(13)
C42 C44 1.507(14)
C42 C43 1.527(14)
C21 C24 1.525(12)
C21 C22 1.536(12)
C36 C35 1.410(12)
C7 C10 1.488(13)
C7 C9 1.509(12)
C20 C25 1.497(12)
C5 C4 1.396(13)
C61 S2 1.732(11)
C56 C57 1.531(12)
C56 C58 1.550(12)
C56 C59 1.567(12)
C25 C27 1.535(15)
C25 C28 1.566(14)
C25 C26 1.579(14)
C52 C54 1.506(15)
C52 C53 1.531(14)
C52 C55 1.553(14)
C31 S1 1.837(12)
C62 S2 1.829(13)
C30 S1 1.677(10)
